data_7127699
loop_
_publ_author_name
'Li, Meiling'
'Ren, Guojian'
'Yang, Weiting'
'Yang, Yonghang'
'Yang, Weikang'
'Gao, Yan'
'Qiu, Pengfei'
'Pan, Qinhe'

_publ_section_title
;
 Dual-emitting piezofluorochromic dye@MOF for white-light generation.
;
_journal_issue 11
_journal_name_full 'Chemical communications (Cambridge, England)'
_journal_page_first 1340
_journal_page_last 1343
_journal_paper_doi 10.1039/d0cc06478e
_journal_volume 57
_journal_year 2021
_chemical_formula_moiety 'C64 H38 O22 Tb3'
_chemical_formula_sum 'C64 H38 O22 Tb3'
_chemical_formula_weight 1635.7
_space_group_crystal_system triclinic
_space_group_IT_number 2
_space_group_name_Hall '-P 1'
_space_group_name_H-M_alt 'P -1'
_atom_sites_solution_hydrogens geom
_audit_creation_date 2020-12-02
_audit_creation_method
;
Olex2 1.3
(compiled 2020.07.31 svn.rc2a77460 for OlexSys, GUI svn.r6145)
;
_audit_update_record
;
2020-12-02 deposited with the CCDC.	2020-12-26 downloaded from the CCDC.
;
_cell_angle_alpha 68.629(2)
_cell_angle_beta 78.582(2)
_cell_angle_gamma 61.274(2)
_cell_formula_units_Z 1
_cell_length_a 11.1251(4)
_cell_length_b 11.5573(4)
_cell_length_c 14.9248(5)
_cell_measurement_reflns_used 9906
_cell_measurement_temperature 150.0
_cell_measurement_theta_max 74.92
_cell_measurement_theta_min 3.18
_cell_volume 1566.48(10)
_computing_cell_refinement 'SAINT v8.37A (Bruker, 2015)'
_computing_data_reduction 'SAINT v8.37A (Bruker, 2015)'
_computing_molecular_graphics 'Olex2 1.3 (Dolomanov et al., 2009)'
_computing_publication_material 'Olex2 1.3 (Dolomanov et al., 2009)'
_computing_structure_refinement 'SHELXL 2013/2 (Sheldrick, 2015)'
_diffrn_ambient_temperature 150.0
_diffrn_measured_fraction_theta_full 0.998
_diffrn_measured_fraction_theta_max 0.997
_diffrn_measurement_device_type 'Bruker APEX-II CCD'
_diffrn_measurement_method '\f and \w scans'
_diffrn_radiation_type CuK\a
_diffrn_radiation_wavelength 1.54178
_diffrn_reflns_av_R_equivalents 0.0991
_diffrn_reflns_av_unetI/netI 0.0456
_diffrn_reflns_Laue_measured_fraction_full 0.998
_diffrn_reflns_Laue_measured_fraction_max 0.997
_diffrn_reflns_limit_h_max 13
_diffrn_reflns_limit_h_min -13
_diffrn_reflns_limit_k_max 14
_diffrn_reflns_limit_k_min -14
_diffrn_reflns_limit_l_max 18
_diffrn_reflns_limit_l_min -18
_diffrn_reflns_number 55184
_diffrn_reflns_point_group_measured_fraction_full 0.998
_diffrn_reflns_point_group_measured_fraction_max 0.997
_diffrn_reflns_theta_full 67.679
_diffrn_reflns_theta_max 72.081
_diffrn_reflns_theta_min 3.181
_diffrn_source_current 1.0
_diffrn_source_power 0.05
_diffrn_source_voltage 50.0
_diffrn_standards_number 0
_exptl_absorpt_coefficient_mu 17.017
_exptl_absorpt_correction_T_max 0.0872
_exptl_absorpt_correction_T_min 0.0078
_exptl_absorpt_correction_type multi-scan
_exptl_absorpt_process_details
;
SADABS-2016/2 (Bruker,2016/2) was used for absorption correction.
wR2(int) was 0.1360 before and 0.0897 after correction.
The Ratio of minimum to maximum transmission is 0.0894.
The \l/2 correction factor is Not present.
;
_exptl_crystal_colour buff
_exptl_crystal_density_diffrn 1.734
_exptl_crystal_description block
_exptl_crystal_F_000 793
_exptl_crystal_size_max 0.5
_exptl_crystal_size_mid 0.4
_exptl_crystal_size_min 0.2
_refine_diff_density_max 3.128
_refine_diff_density_min -1.616
_refine_diff_density_rms 0.248
_refine_ls_extinction_method none
_refine_ls_goodness_of_fit_ref 1.060
_refine_ls_hydrogen_treatment constr
_refine_ls_matrix_type full
_refine_ls_number_parameters 404
_refine_ls_number_reflns 6153
_refine_ls_number_restraints 75
_refine_ls_restrained_S_all 1.082
_refine_ls_R_factor_all 0.1193
_refine_ls_R_factor_gt 0.0971
_refine_ls_shift/su_max 0.000
_refine_ls_shift/su_mean 0.000
_refine_ls_structure_factor_coef Fsqd
_refine_ls_weighting_details
;
 w=1/[\s^2^(Fo^2^)+(0.1862P)^2^+8.2596P]
 where P=(Fo^2^+2Fc^2^)/3
;
_refine_ls_weighting_scheme calc
_refine_ls_wR_factor_gt 0.2691
_refine_ls_wR_factor_ref 0.2936
_reflns_Friedel_coverage 0.000
_reflns_number_gt 4537
_reflns_number_total 6153
_reflns_threshold_expression 'I > 2\s(I)'
_cod_data_source_file d0cc06478e2.cif
_cod_data_source_block HNU-49
_cod_depositor_comments 'Adding full bibliography for 7127699.cif.'
_cod_database_code 7127699
_shelxl_version_number 2013-2
_shelx_space_group_comment
;
The symmetry employed for this shelxl refinement is uniquely defined
by the following loop, which should always be used as a source of
symmetry information in preference to the above space-group names.
They are only intended as comments.
;
_olex2_refinement_description
;
1. Fixed Uiso
 At 1.2 times of:
  All C(H) groups
 At 1.5 times of:
  All C(H,H,H) groups
2. Restrained distances
 O9-C01A
 1.22 with sigma of 0.02
 O3-C017
 1.28 with sigma of 0.02
 C017-C013
 1.45 with sigma of 0.02
3. Uiso/Uaniso restraints and constraints
Tb2 \\sim O4 \\sim O5: within 3.8A with sigma of 0.01 and sigma for terminal
atoms of 0.02 within 3.8A
Tb1 \\sim O7 \\sim O8: within 3.8A with sigma of 0.01 and sigma for terminal
atoms of 0.02 within 3.8A
Uanis(C01D) \\sim Ueq, Uanis(C01A) \\sim Ueq, Uanis(O3) \\sim Ueq, Uanis(O8)
\\sim Ueq, Uanis(O7) \\sim Ueq: with sigma of 0.003 and sigma for terminal
atoms of 0.006
Uanis(C017) \\sim Ueq: with sigma of 0.005 and sigma for terminal atoms of 0.01
4.a Aromatic/amide H refined with riding coordinates:
 C00C(H00C), C00H(H00H), C00L(H00L), C00N(H00N), C00P(H00P), C00Q(H00Q),
 C00R(H00R), C00S(H00S), C00T(H00T), C00U(H00U), C00V(H00V), C00W(H00W),
 C00Y(H00Y), C00Z(H00Z), C012(H012), C014(H014)
4.b Idealised Me refined as rotating group:
 C01D(H01A,H01B,H01C)
;
_smtbx_masks_void_probe_radius 1.2
_smtbx_masks_void_truncation_radius 1.2
_olex2_submission_special_instructions 'No special instructions were received'

loop_
_space_group_symop_operation_xyz
'x, y, z'
'-x, -y, -z'

loop_
_atom_site_label
_atom_site_type_symbol
_atom_site_fract_x
_atom_site_fract_y
_atom_site_fract_z
_atom_site_U_iso_or_equiv
_atom_site_adp_type
_atom_site_occupancy
_atom_site_site_symmetry_order
_atom_site_calc_flag
_atom_site_refinement_flags_posn
_atom_site_refinement_flags_adp
_atom_site_refinement_flags_occupancy
_atom_site_disorder_assembly
_atom_site_disorder_group
Tb1 Tb 0.0000 0.5000 1.0000 0.0497(3) Uani 1 2 d S U P A .
Tb2 Tb 0.90539(8) 0.21047(8) 0.99621(5) 0.0613(3) Uani 1 1 d . U . . .
O10 O 0.1808(10) 0.8413(11) 0.1070(6) 0.070(2) Uani 1 1 d . . . . .
O11 O 0.0440(11) 1.0497(12) 0.1265(7) 0.070(2) Uani 1 1 d . . . . .
O6 O 0.1414(10) 0.6470(9) 0.9098(6) 0.064(2) Uani 1 1 d . . . . .
O1 O 0.7625(15) 1.1180(15) 0.0991(7) 0.093(4) Uani 1 1 d . . . . .
O9 O 0.1119(14) 0.2597(12) 1.0106(11) 0.112(5) Uani 1 1 d D . . . .
O2 O 0.9091(11) 0.9084(15) 0.0873(8) 0.089(3) Uani 1 1 d . . . . .
C009 C 0.6337(12) 0.8060(13) 0.3885(7) 0.050(2) Uani 1 1 d . . . . .
C00A C 0.3677(15) 0.8023(15) 0.3991(8) 0.061(3) Uani 1 1 d . . . . .
C00B C 0.4455(15) 0.7541(14) 0.4875(9) 0.062(3) Uani 1 1 d . . . . .
C00C C 0.5609(13) 0.9423(13) 0.3327(9) 0.055(3) Uani 1 1 d . . . . .
H00C H 0.4709 0.9968 0.3528 0.066 Uiso 1 1 calc R U . . .
C00D C 0.6564(15) 0.6838(13) 0.5684(9) 0.059(3) Uani 1 1 d . . . . .
C00E C 0.1420(18) 0.9304(17) 0.1491(10) 0.070(4) Uani 1 1 d . . . . .
O5 O 0.6676(12) 0.3872(13) 0.9692(10) 0.093(3) Uani 1 1 d . U . . .
C00G C 0.3733(14) 0.7151(14) 0.5788(8) 0.060(3) Uani 1 1 d . . . . .
C00H C 0.6169(14) 1.0002(13) 0.2485(9) 0.058(3) Uani 1 1 d . . . . .
H00H H 0.5660 1.0943 0.2113 0.069 Uiso 1 1 calc R U . . .
C00I C 0.5708(15) 0.7476(13) 0.4813(8) 0.060(3) Uani 1 1 d . . . . .
O4 O 0.9111(13) 0.4033(15) 0.8791(9) 0.114(4) Uani 1 1 d . U . . .
C00K C 0.2235(14) 0.8850(14) 0.2359(8) 0.058(3) Uani 1 1 d . . . . .
C00L C 0.4262(15) 0.7386(15) 0.3295(9) 0.062(3) Uani 1 1 d . . . . .
H00L H 0.5180 0.6673 0.3356 0.074 Uiso 1 1 calc R U . . .
C00M C 0.7476(12) 0.9213(14) 0.2178(8) 0.055(3) Uani 1 1 d . . . . .
C00N C 0.6827(17) 0.5522(14) 0.6310(11) 0.073(4) Uani 1 1 d . . . . .
H00N H 0.6510 0.4978 0.6170 0.088 Uiso 1 1 calc R U . . .
C00O C 0.8126(16) 0.9826(19) 0.1289(10) 0.070(4) Uani 1 1 d . . . . .
C00P C 0.2359(16) 0.9101(17) 0.3874(11) 0.073(4) Uani 1 1 d . . . . .
H00P H 0.1945 0.9543 0.4356 0.088 Uiso 1 1 calc R U . . .
C00Q C 0.8209(13) 0.7857(16) 0.2731(10) 0.065(3) Uani 1 1 d . . . . .
H00Q H 0.9105 0.7313 0.2524 0.078 Uiso 1 1 calc R U . . .
C00R C 0.3094(15) 0.6340(15) 0.5914(9) 0.064(3) Uani 1 1 d . . . . .
H00R H 0.3105 0.6048 0.5393 0.077 Uiso 1 1 calc R U . . .
C00S C 0.3510(16) 0.7785(15) 0.2488(9) 0.065(3) Uani 1 1 d . . . . .
H00S H 0.3905 0.7297 0.2029 0.078 Uiso 1 1 calc R U . . .
C00T C 0.7662(13) 0.7284(14) 0.3574(10) 0.061(3) Uani 1 1 d . . . . .
H00T H 0.8185 0.6351 0.3952 0.073 Uiso 1 1 calc R U . . .
C00U C 0.2951(16) 0.7262(16) 0.7418(10) 0.070(4) Uani 1 1 d . . . . .
H00U H 0.2890 0.7611 0.7920 0.084 Uiso 1 1 calc R U . . .
C00V C 0.1619(17) 0.9550(15) 0.3041(10) 0.068(3) Uani 1 1 d . . . . .
H00V H 0.0727 1.0309 0.2950 0.082 Uiso 1 1 calc R U . . .
C00W C 0.3608(18) 0.7636(18) 0.6545(11) 0.078(4) Uani 1 1 d . . . . .
H00W H 0.3989 0.8250 0.6462 0.094 Uiso 1 1 calc R U . . .
C00X C 0.2394(15) 0.6383(15) 0.7542(9) 0.066(3) Uani 1 1 d . . . . .
C00Y C 0.7078(17) 0.7600(14) 0.5906(10) 0.069(4) Uani 1 1 d . . . . .
H00Y H 0.6970 0.8476 0.5465 0.083 Uiso 1 1 calc R U . . .
C00Z C 0.754(2) 0.4993(15) 0.7139(10) 0.085(5) Uani 1 1 d . . . . .
H00Z H 0.7762 0.4068 0.7539 0.102 Uiso 1 1 calc R U . . .
C011 C 0.164(2) 0.5995(18) 0.8433(11) 0.087(5) Uani 1 1 d . . . . .
C012 C 0.7727(19) 0.7093(15) 0.6746(11) 0.083(5) Uani 1 1 d . . . . .
H012 H 0.8031 0.7646 0.6888 0.099 Uiso 1 1 calc R U . . .
C013 C 0.7960(19) 0.5795(16) 0.7403(11) 0.087(5) Uani 1 1 d D . . . .
C014 C 0.2438(17) 0.5930(17) 0.6762(10) 0.074(4) Uani 1 1 d . . . . .
H014 H 0.2020 0.5353 0.6827 0.089 Uiso 1 1 calc R U . . .
O3 O 0.900(2) 0.621(2) 0.8427(18) 0.175(8) Uani 1 1 d D U . . .
C017 C 0.862(2) 0.533(2) 0.8326(15) 0.117(7) Uani 1 1 d D U . . .
C01A C 0.227(2) 0.237(3) 0.9971(18) 0.117(7) Uani 1 1 d D U . . .
C01D C 0.363(4) 0.153(4) 0.948(3) 0.200(16) Uani 1 1 d . U . . .
H01A H 0.3787 0.2142 0.8870 0.301 Uiso 1 1 calc R U . . .
H01B H 0.3559 0.0777 0.9370 0.301 Uiso 1 1 calc R U . . .
H01C H 0.4395 0.1125 0.9908 0.301 Uiso 1 1 calc R U . . .
O8 O 0.2401(15) 0.3419(16) 0.9980(11) 0.108(3) Uani 1 1 d . U . A 2
O7 O 0.1846(15) 0.4647(16) 0.8771(11) 0.111(3) Uani 1 1 d . U . . .

loop_
_atom_site_aniso_label
_atom_site_aniso_U_11
_atom_site_aniso_U_22
_atom_site_aniso_U_33
_atom_site_aniso_U_23
_atom_site_aniso_U_13
_atom_site_aniso_U_12
Tb1 0.0580(6) 0.0550(6) 0.0442(5) -0.0159(4) 0.0022(4) -0.0325(4)
Tb2 0.0815(6) 0.0773(6) 0.0485(4) -0.0274(4) 0.0164(3) -0.0545(5)
O10 0.076(6) 0.100(7) 0.055(5) -0.038(5) 0.006(4) -0.048(5)
O11 0.088(7) 0.083(7) 0.055(5) -0.018(5) -0.001(4) -0.053(6)
O6 0.079(6) 0.063(5) 0.053(5) -0.023(4) 0.008(4) -0.034(4)
O1 0.145(10) 0.145(11) 0.055(5) -0.046(6) 0.034(6) -0.119(9)
O9 0.099(9) 0.072(6) 0.164(13) -0.052(8) 0.062(9) -0.050(6)
O2 0.074(6) 0.167(11) 0.070(6) -0.067(7) 0.029(5) -0.077(7)
C009 0.053(6) 0.066(7) 0.038(5) -0.016(5) 0.002(4) -0.034(5)
C00A 0.089(9) 0.083(8) 0.038(5) -0.023(5) 0.017(5) -0.065(8)
C00B 0.081(8) 0.075(8) 0.046(6) -0.019(6) 0.003(6) -0.050(7)
C00C 0.055(6) 0.054(6) 0.054(6) -0.017(5) 0.003(5) -0.024(5)
C00D 0.080(8) 0.059(7) 0.047(6) -0.020(5) 0.007(5) -0.038(6)
C00E 0.097(11) 0.081(10) 0.057(7) -0.021(7) 0.007(7) -0.063(9)
O5 0.071(6) 0.101(7) 0.133(8) -0.067(6) 0.007(6) -0.039(5)
C00G 0.081(8) 0.069(7) 0.040(5) -0.017(5) -0.001(5) -0.041(6)
C00H 0.074(8) 0.060(7) 0.049(6) -0.013(5) 0.001(5) -0.042(6)
C00I 0.083(8) 0.064(7) 0.046(6) -0.018(5) 0.005(5) -0.046(6)
O4 0.075(6) 0.110(6) 0.081(6) 0.017(5) 0.006(5) -0.019(5)
C00K 0.078(8) 0.067(7) 0.047(6) -0.018(5) 0.001(5) -0.046(7)
C00L 0.074(8) 0.076(8) 0.053(7) -0.027(6) 0.012(6) -0.047(7)
C00M 0.054(6) 0.074(8) 0.046(6) -0.024(5) 0.012(5) -0.035(6)
C00N 0.096(10) 0.054(7) 0.069(8) -0.020(6) 0.013(7) -0.038(7)
C00O 0.088(10) 0.111(12) 0.054(7) -0.043(8) 0.018(7) -0.072(9)
C00P 0.077(9) 0.090(10) 0.065(8) -0.037(7) 0.007(7) -0.041(8)
C00Q 0.053(7) 0.089(9) 0.066(8) -0.041(7) 0.009(6) -0.033(7)
C00R 0.078(8) 0.085(9) 0.053(7) -0.036(6) 0.008(6) -0.048(7)
C00S 0.092(10) 0.078(9) 0.044(6) -0.024(6) 0.009(6) -0.053(8)
C00T 0.059(7) 0.063(7) 0.066(7) -0.022(6) -0.010(6) -0.026(6)
C00U 0.090(10) 0.092(10) 0.061(7) -0.040(7) 0.018(7) -0.062(8)
C00V 0.088(9) 0.073(8) 0.054(7) -0.022(6) 0.003(6) -0.045(7)
C00W 0.110(12) 0.103(11) 0.065(8) -0.040(8) 0.021(8) -0.079(10)
C00X 0.084(9) 0.080(8) 0.050(6) -0.027(6) 0.016(6) -0.051(7)
C00Y 0.103(11) 0.050(7) 0.058(7) -0.010(6) -0.023(7) -0.035(7)
C00Z 0.124(13) 0.052(7) 0.052(7) -0.011(6) 0.006(8) -0.026(8)
C011 0.134(14) 0.099(11) 0.062(8) -0.046(8) 0.046(9) -0.081(11)
C012 0.116(13) 0.052(7) 0.075(9) -0.018(7) -0.037(9) -0.023(8)
C013 0.114(13) 0.068(9) 0.061(8) -0.025(7) -0.022(8) -0.016(8)
C014 0.093(10) 0.102(11) 0.067(8) -0.046(8) 0.031(7) -0.073(9)
O3 0.177(8) 0.175(8) 0.173(8) -0.057(4) -0.009(3) -0.076(4)
C017 0.116(8) 0.116(8) 0.114(8) -0.035(5) -0.008(5) -0.046(5)
C01A 0.119(7) 0.116(7) 0.118(7) -0.036(4) -0.002(3) -0.054(4)
C01D 0.200(17) 0.201(17) 0.204(17) -0.072(8) -0.010(6) -0.085(9)
O8 0.107(4) 0.108(4) 0.107(4) -0.031(3) -0.002(3) -0.048(3)
O7 0.110(4) 0.109(4) 0.107(4) -0.032(3) 0.001(3) -0.048(3)

loop_
_atom_type_symbol
_atom_type_description
_atom_type_scat_dispersion_real
_atom_type_scat_dispersion_imag
_atom_type_scat_source
C C 0.0181 0.0091 'International Tables Vol C Tables 4.2.6.8 and 6.1.1.4'
H H 0.0000 0.0000 'International Tables Vol C Tables 4.2.6.8 and 6.1.1.4'
O O 0.0492 0.0322 'International Tables Vol C Tables 4.2.6.8 and 6.1.1.4'
Tb Tb -9.1472 9.1891 'International Tables Vol C Tables 4.2.6.8 and 6.1.1.4'

loop_
_geom_angle_atom_site_label_1
_geom_angle_atom_site_label_2
_geom_angle_atom_site_label_3
_geom_angle
_geom_angle_site_symmetry_1
_geom_angle_site_symmetry_3
_geom_angle_publ_flag
O6 Tb1 O6 180.0 2_567 . ?
O6 Tb1 C01A 94.4(5) . . ?
O6 Tb1 C01A 94.4(5) 2_567 2_567 ?
O6 Tb1 C01A 85.6(5) 2_567 . ?
O6 Tb1 C01A 85.6(5) . 2_567 ?
O9 Tb1 O6 63.4(3) 2_567 . ?
O9 Tb1 O6 63.4(3) . 2_567 ?
O9 Tb1 O6 116.6(3) 2_567 2_567 ?
O9 Tb1 O6 116.6(3) . . ?
O9 Tb1 O9 180.0 2_567 . ?
O9 Tb1 O3 75.3(7) 2_567 1_455 ?
O9 Tb1 O3 75.3(7) . 2_667 ?
O9 Tb1 O3 104.7(7) . 1_455 ?
O9 Tb1 O3 104.7(7) 2_567 2_667 ?
O9 Tb1 C01A 156.7(4) . 2_567 ?
O9 Tb1 C01A 23.3(4) . . ?
O9 Tb1 C01A 156.7(4) 2_567 . ?
O9 Tb1 C01A 23.3(4) 2_567 2_567 ?
O9 Tb1 O8 130.5(5) 2_567 . ?
O9 Tb1 O8 130.5(5) . 2_567 ?
O9 Tb1 O8 49.5(5) 2_567 2_567 ?
O9 Tb1 O8 49.5(5) . . ?
O9 Tb1 O7 108.5(5) 2_567 . ?
O9 Tb1 O7 108.5(5) . 2_567 ?
O9 Tb1 O7 71.5(4) 2_567 2_567 ?
O9 Tb1 O7 71.5(4) . . ?
O3 Tb1 O6 78.0(6) 2_667 2_567 ?
O3 Tb1 O6 102.0(6) 1_455 2_567 ?
O3 Tb1 O6 78.0(6) 1_455 . ?
O3 Tb1 O6 102.0(6) 2_667 . ?
O3 Tb1 O3 180.0 2_667 1_455 ?
O3 Tb1 C01A 71.4(8) 1_455 2_567 ?
O3 Tb1 C01A 108.6(8) 2_667 2_567 ?
O3 Tb1 C01A 108.6(8) 1_455 . ?
O3 Tb1 C01A 71.4(8) 2_667 . ?
O3 Tb1 O7 108.8(7) 2_667 . ?
O3 Tb1 O7 71.2(7) 2_667 2_567 ?
O3 Tb1 O7 108.8(7) 1_455 2_567 ?
O3 Tb1 O7 71.2(7) 1_455 . ?
C01A Tb1 C01A 180.0(9) . 2_567 ?
O8 Tb1 O6 71.1(4) 2_567 2_567 ?
O8 Tb1 O6 108.9(4) . 2_567 ?
O8 Tb1 O6 71.1(4) . . ?
O8 Tb1 O6 108.9(4) 2_567 . ?
O8 Tb1 O3 65.9(7) . 2_667 ?
O8 Tb1 O3 65.9(7) 2_567 1_455 ?
O8 Tb1 O3 114.1(7) 2_567 2_667 ?
O8 Tb1 O3 114.1(7) . 1_455 ?
O8 Tb1 C01A 153.6(5) 2_567 . ?
O8 Tb1 C01A 26.4(5) . . ?
O8 Tb1 C01A 26.4(5) 2_567 2_567 ?
O8 Tb1 C01A 153.6(5) . 2_567 ?
O8 Tb1 O8 180.0(5) . 2_567 ?
O8 Tb1 O7 135.5(5) . 2_567 ?
O8 Tb1 O7 44.5(5) . . ?
O8 Tb1 O7 44.5(5) 2_567 2_567 ?
O8 Tb1 O7 135.5(5) 2_567 . ?
O7 Tb1 O6 49.0(4) . . ?
O7 Tb1 O6 49.0(4) 2_567 2_567 ?
O7 Tb1 O6 131.0(4) 2_567 . ?
O7 Tb1 O6 131.0(4) . 2_567 ?
O7 Tb1 C01A 125.7(6) . 2_567 ?
O7 Tb1 C01A 54.3(6) . . ?
O7 Tb1 C01A 125.7(6) 2_567 . ?
O7 Tb1 C01A 54.3(6) 2_567 2_567 ?
O7 Tb1 O7 180.0(8) . 2_567 ?
O10 Tb2 Tb1 140.4(3) 2_666 1_655 ?
O10 Tb2 O6 146.8(4) 2_666 2_667 ?
O10 Tb2 O1 77.3(3) 2_666 1_546 ?
O10 Tb2 O9 141.5(4) 2_666 1_655 ?
O10 Tb2 O5 73.9(4) 2_666 . ?
O11 Tb2 Tb1 91.2(2) 1_646 1_655 ?
O11 Tb2 O10 125.7(4) 1_646 2_666 ?
O11 Tb2 O6 79.5(3) 1_646 2_667 ?
O11 Tb2 O1 77.2(4) 1_646 1_546 ?
O11 Tb2 O9 66.5(4) 1_646 1_655 ?
O11 Tb2 O5 137.7(4) 1_646 . ?
O6 Tb2 Tb1 40.9(2) 2_667 1_655 ?
O6 Tb2 O9 64.1(4) 2_667 1_655 ?
O6 Tb2 O5 73.0(4) 2_667 . ?
O1 Tb2 Tb1 130.9(3) 1_546 1_655 ?
O1 Tb2 O6 89.9(4) 1_546 2_667 ?
O1 Tb2 O9 138.1(4) 1_546 1_655 ?
O1 Tb2 O5 71.4(5) 1_546 . ?
O9 Tb2 Tb1 35.8(2) 1_655 1_655 ?
O2 Tb2 Tb1 100.5(3) 2_766 1_655 ?
O2 Tb2 O10 74.2(3) 2_766 2_666 ?
O2 Tb2 O11 82.1(4) 2_766 1_646 ?
O2 Tb2 O6 136.0(4) 2_766 2_667 ?
O2 Tb2 O1 124.1(5) 2_766 1_546 ?
O2 Tb2 O9 71.9(4) 2_766 1_655 ?
O2 Tb2 O5 139.4(4) 2_766 . ?
O2 Tb2 O4 84.0(5) 2_766 . ?
O5 Tb2 Tb1 88.6(3) . 1_655 ?
O5 Tb2 O9 124.3(4) . 1_655 ?
O4 Tb2 Tb1 47.3(5) . 1_655 ?
O4 Tb2 O10 93.2(5) . 2_666 ?
O4 Tb2 O11 132.3(5) . 1_646 ?
O4 Tb2 O6 79.7(5) . 2_667 ?
O4 Tb2 O1 144.8(5) . 1_546 ?
O4 Tb2 O9 65.7(5) . 1_655 ?
O4 Tb2 O5 73.4(4) . . ?
C00E O10 Tb2 139.2(10) . 2_666 ?
C00E O11 Tb2 139.7(9) . 1_464 ?
Tb2 O6 Tb1 104.2(3) 2_667 . ?
C011 O6 Tb1 87.8(8) . . ?
C011 O6 Tb2 165.1(10) . 2_667 ?
C00O O1 Tb2 116.3(10) . 1_564 ?
Tb1 O9 Tb2 103.3(5) . 1_455 ?
C01A O9 Tb1 102.4(14) . . ?
C01A O9 Tb2 150.0(16) . 1_455 ?
C00O O2 Tb2 173.9(11) . 2_766 ?
C00C C009 C00I 119.6(11) . . ?
C00C C009 C00T 118.3(11) . . ?
C00T C009 C00I 122.1(11) . . ?
C00L C00A C00B 120.0(14) . . ?
C00L C00A C00P 119.2(13) . . ?
C00P C00A C00B 120.7(12) . . ?
C00G C00B C00A 114.3(11) . . ?
C00I C00B C00A 121.4(11) . . ?
C00I C00B C00G 124.3(12) . . ?
C009 C00C H00C 119.5 . . ?
C00H C00C C009 121.1(12) . . ?
C00H C00C H00C 119.5 . . ?
C00N C00D C00I 121.8(12) . . ?
C00N C00D C00Y 118.0(13) . . ?
C00Y C00D C00I 120.2(11) . . ?
O10 C00E C00K 115.1(15) . . ?
O11 C00E O10 126.6(14) . . ?
O11 C00E C00K 118.3(12) . . ?
C00R C00G C00B 121.3(11) . . ?
C00R C00G C00W 116.6(12) . . ?
C00W C00G C00B 122.0(12) . . ?
C00C C00H H00H 120.0 . . ?
C00C C00H C00M 120.0(12) . . ?
C00M C00H H00H 120.0 . . ?
C009 C00I C00D 115.2(11) . . ?
C00B C00I C009 123.0(11) . . ?
C00B C00I C00D 121.8(11) . . ?
C017 O4 Tb2 154.3(14) . . ?
C00S C00K C00E 121.5(12) . . ?
C00S C00K C00V 120.5(12) . . ?
C00V C00K C00E 118.0(13) . . ?
C00A C00L H00L 119.8 . . ?
C00A C00L C00S 120.3(14) . . ?
C00S C00L H00L 119.8 . . ?
C00H C00M C00O 121.1(13) . . ?
C00Q C00M C00H 119.3(11) . . ?
C00Q C00M C00O 119.5(12) . . ?
C00D C00N H00N 119.7 . . ?
C00Z C00N C00D 120.6(14) . . ?
C00Z C00N H00N 119.7 . . ?
O1 C00O C00M 116.2(12) . . ?
O2 C00O O1 122.7(13) . . ?
O2 C00O C00M 121.0(15) . . ?
C00A C00P H00P 119.6 . . ?
C00A C00P C00V 120.7(13) . . ?
C00V C00P H00P 119.6 . . ?
C00M C00Q H00Q 119.6 . . ?
C00T C00Q C00M 120.8(12) . . ?
C00T C00Q H00Q 119.6 . . ?
C00G C00R H00R 118.6 . . ?
C00G C00R C014 122.8(12) . . ?
C014 C00R H00R 118.6 . . ?
C00K C00S C00L 120.8(12) . . ?
C00K C00S H00S 119.6 . . ?
C00L C00S H00S 119.6 . . ?
C009 C00T H00T 119.8 . . ?
C00Q C00T C009 120.5(12) . . ?
C00Q C00T H00T 119.8 . . ?
C00W C00U H00U 120.5 . . ?
C00X C00U H00U 120.5 . . ?
C00X C00U C00W 118.9(12) . . ?
C00K C00V C00P 118.4(14) . . ?
C00K C00V H00V 120.8 . . ?
C00P C00V H00V 120.8 . . ?
C00G C00W H00W 118.5 . . ?
C00U C00W C00G 122.9(13) . . ?
C00U C00W H00W 118.5 . . ?
C00U C00X C011 121.4(12) . . ?
C00U C00X C014 119.5(12) . . ?
C014 C00X C011 118.9(13) . . ?
C00D C00Y H00Y 119.7 . . ?
C012 C00Y C00D 120.7(13) . . ?
C012 C00Y H00Y 119.7 . . ?
C00N C00Z H00Z 119.3 . . ?
C00N C00Z C013 121.5(13) . . ?
C013 C00Z H00Z 119.3 . . ?
O6 C011 Tb1 67.2(7) . . ?
O6 C011 C00X 123.3(14) . . ?
O6 C011 O7 111.1(14) . . ?
C00X C011 Tb1 169.2(11) . . ?
O7 C011 Tb1 56.8(8) . . ?
O7 C011 C00X 116.6(13) . . ?
C00Y C012 H012 118.8 . . ?
C00Y C012 C013 122.3(15) . . ?
C013 C012 H012 118.8 . . ?
C00Z C013 C017 123.7(16) . . ?
C012 C013 C00Z 116.6(13) . . ?
C012 C013 C017 119.7(17) . . ?
C00R C014 C00X 119.0(12) . . ?
C00R C014 H014 120.5 . . ?
C00X C014 H014 120.5 . . ?
C017 O3 Tb1 102.2(15) . 1_655 ?
O4 C017 Tb1 75.6(11) . 1_655 ?
O4 C017 C013 117.0(19) . . ?
O4 C017 O3 125(2) . . ?
C013 C017 Tb1 166.8(16) . 1_655 ?
O3 C017 Tb1 52.0(12) . 1_655 ?
O3 C017 C013 115(2) . . ?
O9 C01A Tb1 54.2(11) . . ?
O9 C01A C01D 142(3) . . ?
O9 C01A O8 109(2) . . ?
C01D C01A Tb1 150(2) . . ?
O8 C01A Tb1 55.9(11) . . ?
O8 C01A C01D 105(2) . . ?
C01A C01D H01A 109.5 . . ?
C01A C01D H01B 109.5 . . ?
C01A C01D H01C 109.5 . . ?
H01A C01D H01B 109.5 . . ?
H01A C01D H01C 109.5 . . ?
H01B C01D H01C 109.5 . . ?
C01A O8 Tb1 97.7(12) . . ?
C011 O7 Tb1 95.4(10) . . ?

loop_
_geom_bond_atom_site_label_1
_geom_bond_atom_site_label_2
_geom_bond_distance
_geom_bond_site_symmetry_2
_geom_bond_publ_flag
Tb1 O6 2.690(9) . ?
Tb1 O6 2.690(9) 2_567 ?
Tb1 O9 2.392(11) 2_567 ?
Tb1 O9 2.392(11) . ?
Tb1 O3 2.42(2) 2_667 ?
Tb1 O3 2.42(2) 1_455 ?
Tb1 C01A 2.88(2) 2_567 ?
Tb1 C01A 2.88(2) . ?
Tb1 O8 2.406(15) . ?
Tb1 O8 2.406(15) 2_567 ?
Tb1 O7 2.449(15) 2_567 ?
Tb1 O7 2.449(15) . ?
Tb2 Tb1 3.9818(7) 1_655 ?
Tb2 O10 2.336(9) 2_666 ?
Tb2 O11 2.326(10) 1_646 ?
Tb2 O6 2.351(9) 2_667 ?
Tb2 O1 2.345(10) 1_546 ?
Tb2 O9 2.681(14) 1_655 ?
Tb2 O2 2.282(10) 2_766 ?
Tb2 O5 2.441(12) . ?
Tb2 O4 2.298(13) . ?
O10 Tb2 2.336(9) 2_666 ?
O10 C00E 1.256(17) . ?
O11 Tb2 2.326(10) 1_464 ?
O11 C00E 1.251(19) . ?
O6 Tb2 2.351(9) 2_667 ?
O6 C011 1.231(16) . ?
O1 Tb2 2.345(10) 1_564 ?
O1 C00O 1.31(2) . ?
O9 Tb2 2.681(14) 1_455 ?
O9 C01A 1.169(16) . ?
O2 Tb2 2.282(10) 2_766 ?
O2 C00O 1.229(18) . ?
C009 C00C 1.384(17) . ?
C009 C00I 1.500(15) . ?
C009 C00T 1.398(18) . ?
C00A C00B 1.501(18) . ?
C00A C00L 1.369(17) . ?
C00A C00P 1.39(2) . ?
C00B C00G 1.474(17) . ?
C00B C00I 1.346(19) . ?
C00C H00C 0.9500 . ?
C00C C00H 1.376(17) . ?
C00D C00I 1.502(18) . ?
C00D C00N 1.385(18) . ?
C00D C00Y 1.408(18) . ?
C00E C00K 1.514(19) . ?
C00G C00R 1.371(18) . ?
C00G C00W 1.391(18) . ?
C00H H00H 0.9500 . ?
C00H C00M 1.387(18) . ?
O4 C017 1.27(2) . ?
C00K C00S 1.35(2) . ?
C00K C00V 1.397(18) . ?
C00L H00L 0.9500 . ?
C00L C00S 1.41(2) . ?
C00M C00O 1.488(17) . ?
C00M C00Q 1.38(2) . ?
C00N H00N 0.9500 . ?
C00N C00Z 1.38(2) . ?
C00P H00P 0.9500 . ?
C00P C00V 1.42(2) . ?
C00Q H00Q 0.9500 . ?
C00Q C00T 1.37(2) . ?
C00R H00R 0.9500 . ?
C00R C014 1.374(18) . ?
C00S H00S 0.9500 . ?
C00T H00T 0.9500 . ?
C00U H00U 0.9500 . ?
C00U C00W 1.391(19) . ?
C00U C00X 1.369(19) . ?
C00V H00V 0.9500 . ?
C00W H00W 0.9500 . ?
C00X C011 1.468(18) . ?
C00X C014 1.423(18) . ?
C00Y H00Y 0.9500 . ?
C00Y C012 1.361(19) . ?
C00Z H00Z 0.9500 . ?
C00Z C013 1.41(3) . ?
C011 O7 1.37(2) . ?
C012 H012 0.9500 . ?
C012 C013 1.39(2) . ?
C013 C017 1.485(17) . ?
C014 H014 0.9500 . ?
O3 Tb1 2.42(2) 1_655 ?
O3 C017 1.337(17) . ?
C017 Tb1 3.001(18) 1_655 ?
C01A C01D 1.56(4) . ?
C01A O8 1.29(3) . ?
C01D H01A 0.9800 . ?
C01D H01B 0.9800 . ?
C01D H01C 0.9800 . ?

loop_
_geom_torsion_atom_site_label_1
_geom_torsion_atom_site_label_2
_geom_torsion_atom_site_label_3
_geom_torsion_atom_site_label_4
_geom_torsion
_geom_torsion_site_symmetry_1
_geom_torsion_site_symmetry_2
_geom_torsion_site_symmetry_3
_geom_torsion_site_symmetry_4
_geom_torsion_publ_flag
Tb1 O6 C011 C00X 177.2(19) . . . . ?
Tb1 O6 C011 O7 -36.9(15) . . . . ?
Tb1 O9 C01A C01D -144(4) . . . . ?
Tb1 O9 C01A O8 10(2) . . . . ?
Tb1 O3 C017 O4 -21(3) 1_655 . . . ?
Tb1 O3 C017 C013 -180.0(15) 1_655 . . . ?
Tb2 O10 C00E O11 -21(2) 2_666 . . . ?
Tb2 O10 C00E C00K 158.5(10) 2_666 . . . ?
Tb2 O11 C00E O10 -17(2) 1_464 . . . ?
Tb2 O11 C00E C00K 163.1(9) 1_464 . . . ?
Tb2 O6 C011 Tb1 -144(5) 2_667 . . . ?
Tb2 O6 C011 C00X 33(6) 2_667 . . . ?
Tb2 O6 C011 O7 179(4) 2_667 . . . ?
Tb2 O1 C00O O2 -19.8(17) 1_564 . . . ?
Tb2 O1 C00O C00M 159.3(9) 1_564 . . . ?
Tb2 O9 C01A Tb1 149(4) 1_455 . . . ?
Tb2 O9 C01A C01D 5(7) 1_455 . . . ?
Tb2 O9 C01A O8 158(2) 1_455 . . . ?
Tb2 O4 C017 Tb1 87(3) . . . 1_655 ?
Tb2 O4 C017 C013 -98(4) . . . . ?
Tb2 O4 C017 O3 104(4) . . . . ?
O10 C00E C00K C00S 20.1(18) . . . . ?
O10 C00E C00K C00V -158.6(12) . . . . ?
O11 C00E C00K C00S -160.4(13) . . . . ?
O11 C00E C00K C00V 20.9(18) . . . . ?
O6 C011 O7 Tb1 41.5(16) . . . . ?
O9 C01A O8 Tb1 -9(2) . . . . ?
C009 C00C C00H C00M 0.8(19) . . . . ?
C00A C00B C00G C00R 45.4(19) . . . . ?
C00A C00B C00G C00W -131.6(15) . . . . ?
C00A C00B C00I C009 9(2) . . . . ?
C00A C00B C00I C00D -172.7(12) . . . . ?
C00A C00L C00S C00K 4(2) . . . . ?
C00A C00P C00V C00K 2(2) . . . . ?
C00B C00A C00L C00S 176.6(11) . . . . ?
C00B C00A C00P C00V -179.5(13) . . . . ?
C00B C00G C00R C014 178.5(15) . . . . ?
C00B C00G C00W C00U -178.9(16) . . . . ?
C00C C009 C00I C00B 52.2(17) . . . . ?
C00C C009 C00I C00D -126.2(12) . . . . ?
C00C C009 C00T C00Q -1.0(18) . . . . ?
C00C C00H C00M C00O -177.8(12) . . . . ?
C00C C00H C00M C00Q -0.9(19) . . . . ?
C00D C00N C00Z C013 4(2) . . . . ?
C00D C00Y C012 C013 2(3) . . . . ?
C00E C00K C00S C00L 179.2(12) . . . . ?
C00E C00K C00V C00P 177.9(13) . . . . ?
C00G C00B C00I C009 -171.3(12) . . . . ?
C00G C00B C00I C00D 7(2) . . . . ?
C00G C00R C014 C00X 1(3) . . . . ?
C00H C00M C00O O1 20.7(18) . . . . ?
C00H C00M C00O O2 -160.2(13) . . . . ?
C00H C00M C00Q C00T 0.1(19) . . . . ?
C00I C009 C00C C00H 178.4(11) . . . . ?
C00I C009 C00T C00Q -179.1(12) . . . . ?
C00I C00B C00G C00R -134.3(15) . . . . ?
C00I C00B C00G C00W 49(2) . . . . ?
C00I C00D C00N C00Z -175.9(14) . . . . ?
C00I C00D C00Y C012 172.9(15) . . . . ?
C00L C00A C00B C00G -124.5(13) . . . . ?
C00L C00A C00B C00I 55.1(18) . . . . ?
C00L C00A C00P C00V 0(2) . . . . ?
C00M C00Q C00T C009 1(2) . . . . ?
C00N C00D C00I C009 -129.8(13) . . . . ?
C00N C00D C00I C00B 51.8(19) . . . . ?
C00N C00D C00Y C012 -5(2) . . . . ?
C00N C00Z C013 C012 -6(3) . . . . ?
C00N C00Z C013 C017 174.4(18) . . . . ?
C00O C00M C00Q C00T 177.1(12) . . . . ?
C00P C00A C00B C00G 54.7(17) . . . . ?
C00P C00A C00B C00I -125.6(15) . . . . ?
C00P C00A C00L C00S -2.6(19) . . . . ?
C00Q C00M C00O O1 -156.2(13) . . . . ?
C00Q C00M C00O O2 22.9(19) . . . . ?
C00R C00G C00W C00U 4(3) . . . . ?
C00S C00K C00V C00P -1(2) . . . . ?
C00T C009 C00C C00H 0.2(18) . . . . ?
C00T C009 C00I C00B -129.7(14) . . . . ?
C00T C009 C00I C00D 51.9(15) . . . . ?
C00U C00X C011 Tb1 169(6) . . . . ?
C00U C00X C011 O6 3(3) . . . . ?
C00U C00X C011 O7 -140.9(17) . . . . ?
C00U C00X C014 C00R 3(2) . . . . ?
C00V C00K C00S C00L -2(2) . . . . ?
C00W C00G C00R C014 -4(2) . . . . ?
C00W C00U C00X C011 -177.6(17) . . . . ?
C00W C00U C00X C014 -3(3) . . . . ?
C00X C00U C00W C00G 0(3) . . . . ?
C00X C011 O7 Tb1 -170.1(15) . . . . ?
C00Y C00D C00I C009 52.9(17) . . . . ?
C00Y C00D C00I C00B -125.5(15) . . . . ?
C00Y C00D C00N C00Z 1(2) . . . . ?
C00Y C012 C013 C00Z 3(3) . . . . ?
C00Y C012 C013 C017 -177.5(18) . . . . ?
C00Z C013 C017 Tb1 177(6) . . . 1_655 ?
C00Z C013 C017 O4 16(3) . . . . ?
C00Z C013 C017 O3 177(2) . . . . ?
C011 C00X C014 C00R 177.4(16) . . . . ?
C012 C013 C017 Tb1 -3(8) . . . 1_655 ?
C012 C013 C017 O4 -163.5(19) . . . . ?
C012 C013 C017 O3 -3(3) . . . . ?
C014 C00X C011 Tb1 -5(8) . . . . ?
C014 C00X C011 O6 -171.2(17) . . . . ?
C014 C00X C011 O7 45(3) . . . . ?
C01D C01A O8 Tb1 154(2) . . . . ?

loop_
_smtbx_masks_void_nr
_smtbx_masks_void_average_x
_smtbx_masks_void_average_y
_smtbx_masks_void_average_z
_smtbx_masks_void_volume
_smtbx_masks_void_count_electrons
_smtbx_masks_void_content
1 0.000 -0.568 0.500 162.2 0.0 ?
2 0.330 0.118 0.194 9.6 0.0 ?
3 0.468 0.337 0.042 25.1 7.2 ?
4 0.532 0.663 0.958 25.1 7.2 ?
5 0.670 0.882 0.806 9.6 0.0 ?
